data_2213119
loop_
_publ_author_name
'Xie, Zhi-Yuan'

_publ_section_title
;
 2-Aminopyridinium isonicotinate 2-aminopyridine
;
_journal_coeditor_code BH2087
_journal_issue 5
_journal_name_full 'Acta Crystallographica Section E'
_journal_page_first o2192
_journal_page_last o2193
_journal_paper_doi 10.1107/S160053680701344X
_journal_volume 63
_journal_year 2007
_chemical_formula_iupac 'C5 H7 N2 + , C6 H4 N O2 - , C5 H6 N2'
_chemical_formula_moiety 'C5 H7 N2 + , C6 H4 N O2 - , C5 H6 N2'
_chemical_formula_sum 'C16 H17 N5 O2'
_chemical_formula_weight 311.35
_chemical_name_systematic
;
2-Aminopyridinium isonicotinate 2-aminopyridine
;
_space_group_IT_number 14
_symmetry_cell_setting monoclinic
_symmetry_space_group_name_Hall '-P 2yn'
_symmetry_space_group_name_H-M 'P 1 21/n 1'
_atom_sites_solution_hydrogens geom
_atom_sites_solution_primary direct
_atom_sites_solution_secondary difmap
_audit_creation_method SHELXL97
_cell_angle_alpha 90.00
_cell_angle_beta 96.748(4)
_cell_angle_gamma 90.00
_cell_formula_units_Z 4
_cell_length_a 5.6204(11)
_cell_length_b 25.623(5)
_cell_length_c 11.256(2)
_cell_measurement_reflns_used 2442
_cell_measurement_temperature 298(2)
_cell_measurement_theta_max 23.04
_cell_measurement_theta_min 2.42
_cell_volume 1609.8(5)
_computing_cell_refinement 'SAINT-Plus (Bruker, 2001)'
_computing_data_collection 'SMART (Bruker, 2001)'
_computing_data_reduction SAINT-PLus
_computing_molecular_graphics 'PLATON (Spek, 2003)'
_computing_publication_material 'SHELXL97 and PLATON'
_computing_structure_refinement 'SHELXL97 (Sheldrick, 1997)'
_computing_structure_solution 'SHELXS97 (Sheldrick, 1997)'
_diffrn_ambient_temperature 298(2)
_diffrn_measured_fraction_theta_full 0.982
_diffrn_measured_fraction_theta_max 0.982
_diffrn_measurement_device_type 'Bruker SMART APEX CCD area-detector'
_diffrn_measurement_method '0.3\% wide \w exposures'
_diffrn_radiation_monochromator graphite
_diffrn_radiation_source 'fine focus sealed Siemens Mo tube'
_diffrn_radiation_type 'Mo K\a'
_diffrn_radiation_wavelength 0.71073
_diffrn_reflns_av_R_equivalents 0.0323
_diffrn_reflns_av_sigmaI/netI 0.0410
_diffrn_reflns_limit_h_max 7
_diffrn_reflns_limit_h_min -7
_diffrn_reflns_limit_k_max 28
_diffrn_reflns_limit_k_min -33
_diffrn_reflns_limit_l_max 14
_diffrn_reflns_limit_l_min -12
_diffrn_reflns_number 9742
_diffrn_reflns_theta_full 27.74
_diffrn_reflns_theta_max 27.74
_diffrn_reflns_theta_min 1.99
_diffrn_standards_decay_% 0
_diffrn_standards_interval_count 0
_diffrn_standards_interval_time 0
_diffrn_standards_number 0
_exptl_absorpt_coefficient_mu 0.089
_exptl_absorpt_correction_T_max 0.9912
_exptl_absorpt_correction_T_min 0.9799
_exptl_absorpt_correction_type multi-scan
_exptl_absorpt_process_details '(SADABS; Sheldrick, 2001)'
_exptl_crystal_colour colourless
_exptl_crystal_density_diffrn 1.285
_exptl_crystal_density_method 'not measured'
_exptl_crystal_description block
_exptl_crystal_F_000 656
_exptl_crystal_size_max 0.23
_exptl_crystal_size_mid 0.20
_exptl_crystal_size_min 0.15
_refine_diff_density_max 0.240
_refine_diff_density_min -0.148
_refine_ls_extinction_method none
_refine_ls_goodness_of_fit_ref 1.071
_refine_ls_hydrogen_treatment mixed
_refine_ls_matrix_type full
_refine_ls_number_parameters 223
_refine_ls_number_reflns 3733
_refine_ls_number_restraints 0
_refine_ls_restrained_S_all 1.071
_refine_ls_R_factor_all 0.0876
_refine_ls_R_factor_gt 0.0550
_refine_ls_shift/su_max 0.001
_refine_ls_shift/su_mean 0.000
_refine_ls_structure_factor_coef Fsqd
_refine_ls_weighting_details 'calc w = 1/[\s^2^(Fo^2^)+(0.0813P)^2^+0.0566P] where P=(Fo^2^+2Fc^2^)/3'
_refine_ls_weighting_scheme calc
_refine_ls_wR_factor_gt 0.1364
_refine_ls_wR_factor_ref 0.1629
_reflns_number_gt 2478
_reflns_number_total 3733
_reflns_threshold_expression I>2/s(I)
_cod_data_source_file bh2087.cif
_cod_data_source_block I
_cod_original_sg_symbol_H-M 'P 21/n'
_cod_database_code 2213119
_cod_database_fobs_code 2213119

loop_
_symmetry_equiv_pos_as_xyz
'x, y, z'
'-x+1/2, y+1/2, -z+1/2'
'-x, -y, -z'
'x-1/2, -y-1/2, z-1/2'

loop_
_atom_site_type_symbol
_atom_site_label
_atom_site_fract_x
_atom_site_fract_y
_atom_site_fract_z
_atom_site_U_iso_or_equiv
_atom_site_adp_type
_atom_site_calc_flag
_atom_site_refinement_flags
_atom_site_occupancy
C C1 0.9083(3) 0.15232(6) 0.72318(14) 0.0438(4) Uani d . 1
C C2 1.0746(3) 0.14047(8) 0.64718(16) 0.0543(5) Uani d . 1
H H2 1.0631 0.1550 0.5710 0.065 Uiso calc R 1
C C3 1.2595(4) 0.10666(8) 0.68562(19) 0.0621(5) Uani d . 1
H H3 1.3737 0.1000 0.6341 0.075 Uiso calc R 1
C C4 1.1194(4) 0.09414(7) 0.86243(18) 0.0580(5) Uani d . 1
H H4 1.1305 0.0777 0.9365 0.070 Uiso calc R 1
C C5 0.9329(3) 0.12833(7) 0.83382(15) 0.0495(5) Uani d . 1
H H5 0.8246 0.1352 0.8883 0.059 Uiso calc R 1
C C6 0.7074(3) 0.19016(7) 0.68586(14) 0.0443(4) Uani d . 1
C C7 0.1515(3) 0.28508(7) 0.59176(15) 0.0465(4) Uani d . 1
C C8 -0.0460(4) 0.31845(8) 0.56919(18) 0.0597(5) Uani d . 1
H H8 -0.1069 0.3262 0.4908 0.072 Uiso calc R 1
C C9 -0.1482(4) 0.33935(8) 0.6607(2) 0.0699(6) Uani d . 1
H H9 -0.2815 0.3609 0.6451 0.084 Uiso calc R 1
C C10 -0.0545(4) 0.32879(9) 0.7794(2) 0.0698(6) Uani d . 1
H H10 -0.1221 0.3436 0.8430 0.084 Uiso calc R 1
C C11 0.1341(4) 0.29690(8) 0.79898(17) 0.0586(5) Uani d . 1
H H11 0.1974 0.2893 0.8771 0.070 Uiso calc R 1
N N1 1.2844(3) 0.08313(7) 0.79116(16) 0.0612(5) Uani d . 1
N N2 0.2344(3) 0.27557(6) 0.70708(12) 0.0485(4) Uani d . 1
H H2A 0.375(4) 0.2547(8) 0.7196(17) 0.058 Uiso d . 1
N N3 0.2600(4) 0.26245(7) 0.50760(14) 0.0602(5) Uani d . 1
H H3A 0.206(4) 0.2713(8) 0.431(2) 0.072 Uiso d . 1
H H3B 0.400(4) 0.2426(9) 0.5262(19) 0.072 Uiso d . 1
O O1 0.6588(3) 0.19897(6) 0.57809(11) 0.0690(4) Uani d . 1
O O2 0.6016(2) 0.21011(5) 0.76763(10) 0.0530(4) Uani d . 1
N N5 1.6831(3) 0.00617(7) 0.89797(17) 0.0602(5) Uani d . 1
H H5A 1.751(5) 0.0152(10) 0.973(2) 0.072 Uiso d . 1
H H5B 1.570(5) 0.0261(11) 0.874(2) 0.072 Uiso d . 1
C C12 1.8092(3) -0.01488(7) 0.81547(16) 0.0481(4) Uani d . 1
C C13 1.7243(4) -0.01425(9) 0.69368(18) 0.0655(6) Uani d . 1
H H13 1.5800 0.0020 0.6670 0.079 Uiso calc R 1
C C14 1.8550(5) -0.03767(11) 0.6150(2) 0.0826(7) Uani d . 1
H H14 1.8007 -0.0376 0.5337 0.099 Uiso calc R 1
N N4 2.0184(3) -0.03766(6) 0.85612(13) 0.0533(4) Uani d . 1
C C15 2.0706(5) -0.06184(11) 0.6562(2) 0.0823(7) Uani d . 1
H H15 2.1629 -0.0784 0.6041 0.099 Uiso calc R 1
C C16 2.1401(4) -0.06026(9) 0.7752(2) 0.0672(6) Uani d . 1
H H16 2.2846 -0.0762 0.8030 0.081 Uiso calc R 1

loop_
_atom_site_aniso_label
_atom_site_aniso_U_11
_atom_site_aniso_U_22
_atom_site_aniso_U_33
_atom_site_aniso_U_12
_atom_site_aniso_U_13
_atom_site_aniso_U_23
C1 0.0508(10) 0.0390(9) 0.0389(9) -0.0036(8) -0.0064(7) -0.0018(7)
C2 0.0556(11) 0.0577(12) 0.0485(10) 0.0004(9) 0.0017(8) 0.0038(9)
C3 0.0554(12) 0.0594(13) 0.0720(14) 0.0035(10) 0.0091(10) -0.0050(10)
C4 0.0707(13) 0.0458(11) 0.0532(11) 0.0019(10) -0.0112(10) 0.0058(9)
C5 0.0594(11) 0.0449(10) 0.0425(10) 0.0017(9) -0.0017(8) 0.0020(7)
C6 0.0470(10) 0.0482(10) 0.0355(9) 0.0004(8) -0.0049(7) 0.0023(7)
C7 0.0549(11) 0.0448(10) 0.0379(9) -0.0011(8) -0.0024(8) 0.0046(7)
C8 0.0657(13) 0.0534(12) 0.0574(12) 0.0099(10) -0.0031(10) 0.0079(9)
C9 0.0665(14) 0.0541(13) 0.0902(17) 0.0117(11) 0.0145(12) 0.0055(11)
C10 0.0849(16) 0.0581(13) 0.0713(15) 0.0025(12) 0.0295(12) -0.0079(11)
C11 0.0773(14) 0.0571(12) 0.0423(10) -0.0046(11) 0.0113(9) -0.0032(8)
N1 0.0575(10) 0.0491(10) 0.0725(11) 0.0028(8) -0.0108(9) 0.0007(8)
N2 0.0605(10) 0.0504(9) 0.0338(7) 0.0053(8) 0.0019(7) 0.0026(6)
N3 0.0763(12) 0.0702(12) 0.0320(8) 0.0219(9) -0.0023(8) 0.0060(7)
O1 0.0802(10) 0.0911(11) 0.0342(7) 0.0295(8) 0.0006(6) 0.0123(6)
O2 0.0637(8) 0.0575(8) 0.0349(6) 0.0126(6) -0.0065(6) -0.0036(5)
N5 0.0511(10) 0.0713(12) 0.0572(10) 0.0137(9) 0.0019(8) 0.0003(9)
C12 0.0440(10) 0.0447(10) 0.0543(11) -0.0028(8) 0.0013(8) 0.0047(8)
C13 0.0614(13) 0.0746(15) 0.0568(12) -0.0016(11) -0.0081(10) 0.0025(10)
C14 0.0909(19) 0.105(2) 0.0505(13) -0.0094(16) 0.0016(12) -0.0121(12)
N4 0.0477(9) 0.0541(10) 0.0575(9) 0.0065(7) 0.0031(7) 0.0021(7)
C15 0.0780(17) 0.0950(19) 0.0769(16) -0.0028(15) 0.0227(13) -0.0259(13)
C16 0.0536(12) 0.0665(14) 0.0820(16) 0.0065(10) 0.0100(11) -0.0083(11)

loop_
_atom_type_symbol
_atom_type_description
_atom_type_scat_dispersion_real
_atom_type_scat_dispersion_imag
_atom_type_scat_source
C C 0.0033 0.0016 'International Tables Vol C Tables 4.2.6.8 and 6.1.1.4'
H H 0.0000 0.0000 'International Tables Vol C Tables 4.2.6.8 and 6.1.1.4'
N N 0.0061 0.0033 'International Tables Vol C Tables 4.2.6.8 and 6.1.1.4'
O O 0.0106 0.0060 'International Tables Vol C Tables 4.2.6.8 and 6.1.1.4'

loop_
_geom_angle_atom_site_label_1
_geom_angle_atom_site_label_2
_geom_angle_atom_site_label_3
_geom_angle
_geom_angle_publ_flag
C2 C1 C5 117.39(17) no
C2 C1 C6 120.67(15) no
C5 C1 C6 121.93(16) no
C1 C2 C3 119.02(17) no
C1 C2 H2 120.5 no
C3 C2 H2 120.5 no
N1 C3 C2 124.19(19) no
N1 C3 H3 117.9 no
C2 C3 H3 117.9 no
N1 C4 C5 124.19(18) no
N1 C4 H4 117.9 no
C5 C4 H4 117.9 no
C4 C5 C1 119.17(18) no
C4 C5 H5 120.4 no
C1 C5 H5 120.4 no
O1 C6 O2 125.11(16) no
O1 C6 C1 117.60(15) no
O2 C6 C1 117.29(14) no
N3 C7 N2 118.36(17) no
N3 C7 C8 124.14(17) no
N2 C7 C8 117.50(17) no
C9 C8 C7 120.24(19) no
C9 C8 H8 119.9 no
C7 C8 H8 119.9 no
C8 C9 C10 120.3(2) no
C8 C9 H9 119.8 no
C10 C9 H9 119.8 no
C11 C10 C9 118.44(19) no
C11 C10 H10 120.8 no
C9 C10 H10 120.8 no
C10 C11 N2 121.06(19) no
C10 C11 H11 119.5 no
N2 C11 H11 119.5 no
C3 N1 C4 115.98(17) no
C7 N2 C11 122.42(17) no
C7 N2 H2A 115.6(11) no
C11 N2 H2A 121.9(11) no
C7 N3 H3A 116.3(13) no
C7 N3 H3B 121.6(13) no
H3A N3 H3B 121.4(18) no
C6 O1 H3B 119.4(6) no
C12 N5 H5A 123.0(16) no
C12 N5 H5B 117.4(16) no
H5A N5 H5B 111(2) no
N4 C12 N5 116.74(17) no
N4 C12 C13 121.55(18) no
N5 C12 C13 121.69(18) no
C14 C13 C12 119.1(2) no
C14 C13 H13 120.4 no
C12 C13 H13 120.4 no
C13 C14 C15 119.8(2) no
C13 C14 H14 120.1 no
C15 C14 H14 120.1 no
C16 N4 C12 117.03(17) no
C16 C15 C14 117.2(2) no
C16 C15 H15 121.4 no
C14 C15 H15 121.4 no
N4 C16 C15 125.3(2) no
N4 C16 H16 117.3 no
C15 C16 H16 117.3 no

loop_
_geom_bond_atom_site_label_1
_geom_bond_atom_site_label_2
_geom_bond_distance
_geom_bond_publ_flag
C1 C2 1.373(2) no
C1 C5 1.381(2) no
C1 C6 1.510(2) no
C2 C3 1.383(3) no
C2 H2 0.9300 no
C3 N1 1.325(3) no
C3 H3 0.9300 no
C4 N1 1.326(3) no
C4 C5 1.375(3) no
C4 H4 0.9300 no
C5 H5 0.9300 no
C6 O1 1.2326(19) no
C6 O2 1.2612(19) no
C7 N3 1.320(2) no
C7 N2 1.349(2) no
C7 C8 1.401(3) no
C8 C9 1.348(3) no
C8 H8 0.9300 no
C9 C10 1.404(3) no
C9 H9 0.9300 no
C10 C11 1.336(3) no
C10 H10 0.9300 no
C11 N2 1.350(2) no
C11 H11 0.9300 no
N2 H2A 0.95(2) no
N3 H3A 0.91(2) no
N3 H3B 0.94(2) no
N5 C12 1.346(2) no
N5 H5A 0.92(3) no
N5 H5B 0.84(3) no
C12 N4 1.344(2) no
C12 C13 1.398(3) no
C13 C14 1.356(3) no
C13 H13 0.9300 no
C14 C15 1.391(4) no
C14 H14 0.9300 no
N4 C16 1.334(2) no
C15 C16 1.351(3) no
C15 H15 0.9300 no
C16 H16 0.9300 no

loop_
_geom_hbond_atom_site_label_D
_geom_hbond_atom_site_label_H
_geom_hbond_atom_site_label_A
_geom_hbond_site_symmetry_A
_geom_hbond_distance_DH
_geom_hbond_distance_HA
_geom_hbond_distance_DA
_geom_hbond_angle_DHA
_geom_hbond_publ_flag
N2 H2A O2 . 0.95(2) 1.75(2) 2.685(2) 167.4(17) yes
N3 H3B O1 . 0.94(2) 1.87(2) 2.808(2) 172.6(19) yes
N5 H5B N1 . 0.84(3) 2.29(3) 3.118(3) 174(2) yes
N3 H3A O2 4_565 0.91(2) 1.92(2) 2.832(2) 178(2) yes
N5 H5A N4 3_957 0.92(3) 2.26(3) 3.168(3) 169(2) yes
C11 H11 O1 4_566 0.93 2.32 3.130(2) 146 yes

loop_
_geom_torsion_atom_site_label_1
_geom_torsion_atom_site_label_2
_geom_torsion_atom_site_label_3
_geom_torsion_atom_site_label_4
_geom_torsion
_geom_torsion_publ_flag
C5 C1 C2 C3 -1.7(3) no
C6 C1 C2 C3 178.38(16) no
C1 C2 C3 N1 2.2(3) no
N1 C4 C5 C1 1.6(3) no
C2 C1 C5 C4 -0.1(3) no
C6 C1 C5 C4 179.86(16) no
C2 C1 C6 O1 19.0(3) no
C5 C1 C6 O1 -160.97(18) no
C2 C1 C6 O2 -161.34(16) no
C5 C1 C6 O2 18.7(3) no
N3 C7 C8 C9 179.1(2) no
N2 C7 C8 C9 -0.7(3) no
C7 C8 C9 C10 1.4(3) no
C8 C9 C10 C11 -1.3(3) no
C9 C10 C11 N2 0.6(3) no
C2 C3 N1 C4 -0.7(3) no
C5 C4 N1 C3 -1.2(3) no
N3 C7 N2 C11 -179.81(18) no
C8 C7 N2 C11 0.0(3) no
C10 C11 N2 C7 0.1(3) no
O2 C6 O1 H3B -3.0(8) no
C1 C6 O1 H3B 176.6(8) no
N4 C12 C13 C14 0.7(3) no
N5 C12 C13 C14 -177.7(2) no
C12 C13 C14 C15 -0.1(4) no
N5 C12 N4 C16 177.63(17) no
C13 C12 N4 C16 -0.8(3) no
C13 C14 C15 C16 -0.4(4) no
C12 N4 C16 C15 0.3(3) no
C14 C15 C16 N4 0.3(4) no

loop_
_cod_related_entry_id
_cod_related_entry_database
_cod_related_entry_code
1 ChemSpider 21124903
